data_2022940
loop_
_publ_author_name
'Kuzevanova, Iryna S.'
'Vynohradov, Oleksandr S.'
'Pavlenko, Vadim A.'
'Malinkin, Sergey O.'
'Shova, Sergiu'
'Fritsky, Igor O.'
'Seredyuk, Maksym'

_publ_section_title
;
 Crystal structure of polymeric bis(3-amino-1H-pyrazole)cadmium dibromide
;
_journal_coeditor_code TX2078
_journal_issue 12
_journal_name_full 'Acta Crystallographica Section E Crystallographic Communications'
_journal_page_first 1151
_journal_page_last 1154
_journal_paper_doi 10.1107/S2056989023009751
_journal_volume 79
_journal_year 2023
_chemical_formula_iupac '[Cd Br2 (C3 H5 N3)2]'
_chemical_formula_moiety 'C6 H10 Br2 Cd N6'
_chemical_formula_sum 'C6 H10 Br2 Cd N6'
_chemical_formula_weight 438.42
_chemical_name_systematic
<i>catena</i>-Poly[[dibromidocadmium(II)]-bis(\m-3-amino-1<i>H</i>-pyrazole)-\k^2^<i>N</i>^3^:<i>N</i>^2^;\k^2^<i>N</i>^2^:<i>N</i>^3^]
_space_group_crystal_system triclinic
_space_group_IT_number 2
_space_group_name_Hall '-P 1'
_space_group_name_H-M_alt 'P -1'
_atom_sites_solution_hydrogens geom
_atom_sites_solution_primary dual
_audit_creation_method
;
Olex2 1.5
(compiled 2023.08.24 svn.re1ec1418 for OlexSys, GUI svn.r6817)
;
_cell_angle_alpha 83.585(4)
_cell_angle_beta 79.907(4)
_cell_angle_gamma 86.833(3)
_cell_formula_units_Z 1
_cell_length_a 5.0515(2)
_cell_length_b 6.7912(3)
_cell_length_c 8.7083(6)
_cell_measurement_reflns_used 4554
_cell_measurement_temperature 293(2)
_cell_measurement_theta_max 76.5580
_cell_measurement_theta_min 5.1670
_cell_volume 292.09(3)
_computing_cell_refinement
;
CrysAlisPro 1.171.41.93a (Rigaku OD, 2020)
;
_computing_data_collection
;
CrysAlisPro 1.171.41.93a (Rigaku OD, 2020)
;
_computing_data_reduction
;
CrysAlisPro 1.171.41.93a (Rigaku OD, 2020)
;
_computing_molecular_graphics
;
Olex2 1.5 (Dolomanov <i>et al.</i>,  2009)
;
_computing_publication_material
;
Olex2 1.5 (Dolomanov <i>et al.</i>,  2009)
;
_computing_structure_refinement
;
<i>SHELXL2018/3</i> (Sheldrick, 2015b)
;
_computing_structure_solution
;
<i>SHELXT2018/2</i> (Sheldrick, 2015a)
;
_diffrn_ambient_temperature 293(2)
_diffrn_detector 'Hybrid Pixel Array Detector'
_diffrn_detector_area_resol_mean 10.0000
_diffrn_measured_fraction_theta_full 0.988
_diffrn_measured_fraction_theta_max 0.909
_diffrn_measurement_device 'four-circle diffractometer'
_diffrn_measurement_device_type 'XtaLAB Synergy, Dualflex, HyPix'
_diffrn_measurement_method '\w scans'
_diffrn_radiation_monochromator mirror
_diffrn_radiation_probe x-ray
_diffrn_radiation_type 'Cu K\a'
_diffrn_radiation_wavelength 1.54184
_diffrn_reflns_av_R_equivalents 0.0363
_diffrn_reflns_av_unetI/netI 0.0160
_diffrn_reflns_limit_h_max 6
_diffrn_reflns_limit_h_min -6
_diffrn_reflns_limit_k_max 8
_diffrn_reflns_limit_k_min -8
_diffrn_reflns_limit_l_max 10
_diffrn_reflns_limit_l_min -10
_diffrn_reflns_number 5241
_diffrn_reflns_theta_full 67.684
_diffrn_reflns_theta_max 76.787
_diffrn_reflns_theta_min 5.187
_diffrn_source 'micro-focus sealed X-ray tube'
_exptl_absorpt_coefficient_mu 22.830
_exptl_absorpt_correction_T_max 1.00000
_exptl_absorpt_correction_T_min 0.21227
_exptl_absorpt_correction_type multi-scan
_exptl_absorpt_process_details
;
(CrysAlisPro; Rigaku OD, 2020)
;
_exptl_crystal_colour 'clear light colourless'
_exptl_crystal_density_diffrn 2.492
_exptl_crystal_description needle
_exptl_crystal_F_000 206
_exptl_crystal_size_max 0.15
_exptl_crystal_size_mid 0.02
_exptl_crystal_size_min 0.02
_refine_diff_density_max 0.944
_refine_diff_density_min -0.838
_refine_ls_extinction_coef 0.0028(7)
_refine_ls_extinction_expression Fc^*^=kFc[1+0.001xFc^2^\l^3^/sin(2\q)]^-1/4^
_refine_ls_extinction_method
;
<i>SHELXL2018/3</i> (Sheldrick, 2015b)
;
_refine_ls_goodness_of_fit_ref 1.272
_refine_ls_hydrogen_treatment constr
_refine_ls_matrix_type full
_refine_ls_number_parameters 71
_refine_ls_number_reflns 1122
_refine_ls_number_restraints 0
_refine_ls_restrained_S_all 1.272
_refine_ls_R_factor_all 0.0454
_refine_ls_R_factor_gt 0.0452
_refine_ls_shift/su_max 0.000
_refine_ls_shift/su_mean 0.000
_refine_ls_structure_factor_coef Fsqd
_refine_ls_weighting_details 'w=1/[\s^2^(Fo^2^)+(0.0297P)^2^+5.2025P] where P=(Fo^2^+2Fc^2^)/3'
_refine_ls_weighting_scheme calc
_refine_ls_wR_factor_gt 0.1335
_refine_ls_wR_factor_ref 0.1336
_reflns_number_gt 1114
_reflns_number_total 1122
_reflns_threshold_expression 'I > 2\s(I)'
_cod_data_source_file tx2078sup1.cif
_cod_data_source_block I
_cod_depositor_comments 'Adding full bibliography for 2022940.cif.'
_cod_database_code 2022940
_cod_database_fobs_code 2022940
_shelx_space_group_comment
;
The symmetry employed for this shelxl refinement is uniquely defined
by the following loop, which should always be used as a source of
symmetry information in preference to the above space-group names.
They are only intended as comments.
;
_shelx_estimated_absorpt_t_min 0.131
_shelx_estimated_absorpt_t_max 0.658

loop_
_space_group_symop_operation_xyz
'x, y, z'
'-x, -y, -z'

loop_
_atom_site_type_symbol
_atom_site_label
_atom_site_fract_x
_atom_site_fract_y
_atom_site_fract_z
_atom_site_U_iso_or_equiv
_atom_site_adp_type
_atom_site_calc_flag
_atom_site_occupancy
_atom_site_disorder_assembly
_atom_site_disorder_group
Cd Cd1 1.000000 0.500000 0.500000 0.0316(4) Uani d 1 . .
Br Br1 0.9072(2) 0.25426(18) 0.28787(13) 0.0413(4) Uani d 1 . .
N N2 0.3030(18) 0.6427(14) 0.1530(10) 0.037(2) Uani d 1 . .
H H2 0.171982 0.587161 0.125640 0.044 Uiso calc 1 . .
N N1 0.3397(17) 0.6397(13) 0.3036(10) 0.0336(19) Uani d 1 . .
N N3 0.6733(17) 0.7584(13) 0.4288(11) 0.0341(19) Uani d 1 . .
H H3A 0.539337 0.762302 0.509882 0.041 Uiso calc 1 . .
H H3B 0.752934 0.874184 0.416228 0.041 Uiso calc 1 . .
C C3 0.491(2) 0.7406(17) 0.0522(14) 0.040(2) Uani d 1 . .
H H3 0.503093 0.760630 -0.056213 0.048 Uiso calc 1 . .
C C2 0.664(2) 0.8068(16) 0.1397(13) 0.036(2) Uani d 1 . .
H H2A 0.818189 0.878515 0.103040 0.043 Uiso calc 1 . .
C C1 0.559(2) 0.7436(15) 0.2937(12) 0.032(2) Uani d 1 . .

loop_
_atom_site_aniso_label
_atom_site_aniso_U_11
_atom_site_aniso_U_22
_atom_site_aniso_U_33
_atom_site_aniso_U_12
_atom_site_aniso_U_13
_atom_site_aniso_U_23
Cd1 0.0268(6) 0.0368(6) 0.0324(6) -0.0077(4) -0.0069(4) -0.0032(4)
Br1 0.0427(7) 0.0449(7) 0.0387(7) -0.0148(5) -0.0056(5) -0.0109(5)
N2 0.031(5) 0.048(5) 0.032(5) -0.007(4) -0.008(4) -0.003(4)
N1 0.026(4) 0.040(5) 0.036(5) -0.010(4) -0.004(4) -0.002(4)
N3 0.030(4) 0.033(4) 0.043(5) -0.009(4) -0.014(4) -0.003(4)
C3 0.040(6) 0.042(6) 0.038(6) -0.006(5) -0.009(5) 0.001(5)
C2 0.032(5) 0.035(6) 0.041(6) -0.007(4) -0.007(5) 0.003(4)
C1 0.031(5) 0.035(5) 0.032(5) 0.000(4) -0.009(4) -0.002(4)

loop_
_atom_type_symbol
_atom_type_description
_atom_type_scat_dispersion_real
_atom_type_scat_dispersion_imag
_atom_type_scat_source
C C 0.0181 0.0091 'International Tables Vol C Tables 4.2.6.8 and 6.1.1.4'
H H 0.0000 0.0000 'International Tables Vol C Tables 4.2.6.8 and 6.1.1.4'
Br Br -0.6763 1.2805 'International Tables Vol C Tables 4.2.6.8 and 6.1.1.4'
Cd Cd 0.1185 4.6533 'International Tables Vol C Tables 4.2.6.8 and 6.1.1.4'
N N 0.0311 0.0180 'International Tables Vol C Tables 4.2.6.8 and 6.1.1.4'

loop_
_geom_angle_atom_site_label_1
_geom_angle_atom_site_label_2
_geom_angle_atom_site_label_3
_geom_angle_site_symmetry_1
_geom_angle_site_symmetry_3
_geom_angle
_geom_angle_publ_flag
Br1 Cd1 Br1 . 2_766 180.0 ?
N1 Cd1 Br1 1_655 2_766 92.6(2) ?
N1 Cd1 Br1 2_666 . 92.6(2) ?
N1 Cd1 Br1 2_666 2_766 87.4(2) ?
N1 Cd1 Br1 1_655 . 87.4(2) ?
N1 Cd1 N1 2_666 1_655 180.0 ?
N1 Cd1 N3 1_655 2_766 88.8(3) ?
N1 Cd1 N3 2_666 . 88.8(3) ?
N1 Cd1 N3 2_666 2_766 91.2(3) ?
N1 Cd1 N3 1_655 . 91.2(3) ?
N3 Cd1 Br1 . 2_766 85.2(2) ?
N3 Cd1 Br1 2_766 . 85.2(2) ?
N3 Cd1 Br1 2_766 2_766 94.8(2) ?
N3 Cd1 Br1 . . 94.8(2) ?
N3 Cd1 N3 2_766 . 180.0 ?
N1 N2 H2 . . 123.6 ?
C3 N2 H2 . . 123.6 ?
C3 N2 N1 . . 112.7(9) ?
N2 N1 Cd1 . 1_455 117.1(6) ?
C1 N1 Cd1 . 1_455 138.2(7) ?
C1 N1 N2 . . 104.1(8) ?
Cd1 N3 H3A . . 107.7 ?
Cd1 N3 H3B . . 107.7 ?
H3A N3 H3B . . 107.1 ?
C1 N3 Cd1 . . 118.3(7) ?
C1 N3 H3A . . 107.7 ?
C1 N3 H3B . . 107.7 ?
N2 C3 H3 . . 126.7 ?
N2 C3 C2 . . 106.5(10) ?
C2 C3 H3 . . 126.7 ?
C3 C2 H2A . . 127.4 ?
C3 C2 C1 . . 105.1(10) ?
C1 C2 H2A . . 127.4 ?
N1 C1 N3 . . 120.3(9) ?
N1 C1 C2 . . 111.5(9) ?
C2 C1 N3 . . 127.8(10) ?

loop_
_geom_bond_atom_site_label_1
_geom_bond_atom_site_label_2
_geom_bond_site_symmetry_2
_geom_bond_distance
_geom_bond_publ_flag
Cd1 Br1 2_766 2.7379(11) ?
Cd1 Br1 . 2.7379(11) ?
Cd1 N1 2_666 2.358(9) ?
Cd1 N1 1_655 2.358(9) ?
Cd1 N3 . 2.446(9) ?
Cd1 N3 2_766 2.446(9) ?
N2 H2 . 0.8600 ?
N2 N1 . 1.355(12) ?
N2 C3 . 1.326(15) ?
N1 C1 . 1.332(13) ?
N3 H3A . 0.8900 ?
N3 H3B . 0.8900 ?
N3 C1 . 1.413(13) ?
C3 H3 . 0.9300 ?
C3 C2 . 1.380(15) ?
C2 H2A . 0.9300 ?
C2 C1 . 1.382(15) ?

loop_
_geom_hbond_atom_site_label_D
_geom_hbond_atom_site_label_H
_geom_hbond_atom_site_label_A
_geom_hbond_site_symmetry_A
_geom_hbond_distance_DH
_geom_hbond_distance_HA
_geom_hbond_distance_DA
_geom_hbond_angle_DHA
N2 H2 Br1 1_455 0.86 2.80 3.377(9) 126
N3 H3A Br1 2_666 0.89 2.61 3.484(9) 169
N3 H3B Br1 1_565 0.89 2.79 3.640(9) 160

loop_
_geom_torsion_atom_site_label_1
_geom_torsion_atom_site_label_2
_geom_torsion_atom_site_label_3
_geom_torsion_atom_site_label_4
_geom_torsion_site_symmetry_1
_geom_torsion_site_symmetry_2
_geom_torsion_site_symmetry_3
_geom_torsion_site_symmetry_4
_geom_torsion
_geom_torsion_publ_flag
Cd1 N1 C1 N3 1_455 . . . 14.7(16) ?
Cd1 N1 C1 C2 1_455 . . . -172.3(8) ?
Cd1 N3 C1 N1 . . . . 87.2(11) ?
Cd1 N3 C1 C2 . . . . -84.6(12) ?
N2 N1 C1 N3 . . . . -174.6(9) ?
N2 N1 C1 C2 . . . . -1.6(12) ?
N2 C3 C2 C1 . . . . -1.1(13) ?
N1 N2 C3 C2 . . . . 0.1(13) ?
C3 N2 N1 Cd1 . . . 1_455 173.9(7) ?
C3 N2 N1 C1 . . . . 0.9(12) ?
C3 C2 C1 N1 . . . . 1.7(13) ?
C3 C2 C1 N3 . . . . 174.1(10) ?
